data_7115045
loop_
_publ_author_name
'Srinivasan, Alagar'
'Furuta, Hiroyuki'
'Osuka, Atsuhiro'

_publ_section_title
;
 The first bis-Rh(i) metal complex of N-confused porphyrin
;
_journal_issue 17
_journal_name_full 'Chemical Communications'
_journal_page_first 1666
_journal_paper_doi 10.1039/b104004a
_journal_year 2001
_chemical_formula_sum 'C48.5 H31 Cl2 N4 O4.5 Rh2'
_chemical_formula_weight 1018.52
_space_group_IT_number 15
_symmetry_cell_setting monoclinic
_symmetry_Int_Tables_number 15
_symmetry_space_group_name_Hall '-C 2yc'
_symmetry_space_group_name_H-M 'C 1 2/c 1'
_audit_creation_date 19101-06-19
_audit_creation_method 'by teXsan for Windows v1.0'
_audit_update_record
;
?
;
_cell_angle_alpha 90
_cell_angle_beta 111.3050(6)
_cell_angle_gamma 90
_cell_formula_units_Z 8
_cell_length_a 18.0381(3)
_cell_length_b 31.4290(5)
_cell_length_c 17.1686(3)
_cell_measurement_reflns_used 51987
_cell_measurement_temperature 296.2
_cell_measurement_theta_max 27.5
_cell_measurement_theta_min 1.3
_cell_volume 9068.0(3)
_computing_cell_refinement 'MSC/AFC Diffractometer Control'
_computing_data_collection 'MSC/AFC Diffractometer Control'
_computing_data_reduction 'teXsan for Windows (MSC, 1997)'
_computing_publication_material 'teXsan for Windows (MSC, 1997)'
_computing_structure_refinement 'teXsan for Windows (MSC, 1997)'
_computing_structure_solution
;
SIR92 (Altomare, et. al. 1993)
;
_diffrn_ambient_temperature 296.2
_diffrn_measurement_device RAXIS-RAPID
_diffrn_orient_matrix_UB_11 -0.05019
_diffrn_orient_matrix_UB_12 0.01683
_diffrn_orient_matrix_UB_13 -0.02465
_diffrn_orient_matrix_UB_21 0.03196
_diffrn_orient_matrix_UB_22 0.02627
_diffrn_orient_matrix_UB_23 0.00212
_diffrn_orient_matrix_UB_31 -0.00082
_diffrn_orient_matrix_UB_32 -0.00626
_diffrn_orient_matrix_UB_33 -0.05742
_diffrn_radiation_detector 'scintillation counter'
_diffrn_radiation_monochromator graphite
_diffrn_radiation_source 'X-ray tube'
_diffrn_radiation_type 'Mo K\a'
_diffrn_radiation_wavelength 0.7107
_diffrn_reflns_av_R_equivalents 0.03440
_diffrn_reflns_av_sigmaI/netI 0.049
_diffrn_reflns_limit_h_max 23
_diffrn_reflns_limit_h_min 0
_diffrn_reflns_limit_k_max 40
_diffrn_reflns_limit_k_min 0
_diffrn_reflns_limit_l_max 20
_diffrn_reflns_limit_l_min -22
_diffrn_reflns_number 10611
_diffrn_reflns_reduction_process 'Lp corrections applied'
_diffrn_reflns_theta_max 27.48
_diffrn_reflns_theta_min 1.27
_diffrn_standards_decay_% 0.00
_diffrn_standards_interval_count 0
_diffrn_standards_number 0
_exptl_absorpt_coefficient_mu 0.893
_exptl_absorpt_correction_type none
_exptl_crystal_colour green
_exptl_crystal_density_diffrn 1.492
_exptl_crystal_density_meas ?
_exptl_crystal_description prism
_exptl_crystal_F_000 4080.00
_exptl_crystal_size_max 0.90
_exptl_crystal_size_mid 0.20
_exptl_crystal_size_min 0.15
_refine_diff_density_max 2.33
_refine_diff_density_min -0.40
_refine_ls_extinction_method none
_refine_ls_goodness_of_fit_all 0.490
_refine_ls_goodness_of_fit_ref 0.490
_refine_ls_hydrogen_treatment noref
_refine_ls_matrix_type full
_refine_ls_number_constraints 0
_refine_ls_number_parameters 536
_refine_ls_number_reflns 7278
_refine_ls_number_restraints 0
_refine_ls_R_factor_all 0.0393
_refine_ls_R_factor_gt 0.0390
_refine_ls_shift/su_max 0.0000
_refine_ls_shift/su_mean 0.0000
_refine_ls_structure_factor_coef F
_refine_ls_weighting_details unit
_refine_ls_weighting_scheme sigma
_refine_ls_wR_factor_all 0.0720
_refine_ls_wR_factor_ref 0.0720
_reflns_number_gt 7278
_reflns_number_total 10420
_reflns_threshold_expression I>3.00\s(I)
_cod_data_source_file b104004a.txt
_cod_data_source_block '_Rh2-NCTPP'
_cod_depositor_comments
;
The following automatic conversions were performed:

'_exptl_crystal_density_meas' value 'not measured' was changed to '?'
- the value is perceived as not measured.

Automatic conversion script
Id: cif_fix_values 3008 2015-01-20 13:52:24Z robertas 
;
_cod_original_cell_volume 9068.0(2)
_cod_original_sg_symbol_H-M 'C 2/c  '
_cod_original_formula_sum 'C48.50 H31 Cl2 N4 O4.50 Rh2 '
_cod_database_code 7115045

loop_
_symmetry_equiv_pos_as_xyz
'   +x,   +y,   +z'
'   -x,   +y,1/2-z'
'   -x,   -y,   -z'
'   +x,   -y,1/2+z'
'1/2+x,1/2+y,   +z'
1/2-x,1/2+y,1/2-z
'1/2-x,1/2-y,   -z'
1/2+x,1/2-y,1/2+z

loop_
_atom_site_label
_atom_site_fract_x
_atom_site_fract_y
_atom_site_fract_z
_atom_site_U_iso_or_equiv
_atom_site_occupancy
_atom_site_refinement_flags
_atom_site_adp_type
_atom_site_calc_flag
Rh(1) -0.19165(6) 0.17807(3) -0.65456(6) 0.0485(3) 1.000 . Uani d
Rh(2) -0.28859(5) -0.01434(3) -0.72296(5) 0.0389(2) 1.000 . Uani d
Cl(1) -0.0815(2) 0.1928(1) -0.5326(3) 0.078(1) 1.000 . Uani d
Cl(2) 0.6198 0.2511 -0.0578 0.590(2) 0.500 S Uiso d
Cl(3) 0.7816 0.2262 0.0771 0.629(2) 0.500 S Uiso d
O(1) -0.1965(8) 0.2711(3) -0.6875(9) 0.105(5) 1.000 . Uani d
O(2) -0.3289(8) 0.1633(4) -0.8118(8) 0.110(5) 1.000 . Uani d
O(3) -0.2405(7) -0.0453(4) -0.8627(6) 0.087(4) 1.000 . Uani d
O(4) -0.3526(7) 0.0647(4) -0.8208(7) 0.095(4) 1.000 . Uani d
O(6) 0.5000 0.2425 0.7500 0.443(2) 0.500 S Uiso d
N(1) -0.1677(5) 0.1131(3) -0.6279(6) 0.042(2) 1.000 . Uani d
N(2) -0.0981(5) -0.0368(3) -0.6416(6) 0.039(2) 1.000 . Uani d
N(3) -0.2616(5) -0.0727(3) -0.6595(6) 0.040(2) 1.000 . Uani d
N(4) -0.3221(5) 0.0056(3) -0.6252(6) 0.039(2) 1.000 . Uani d
C(1) -0.2067(6) 0.0783(3) -0.6051(6) 0.038(3) 1.000 . Uani d
C(2) -0.1569(6) 0.0426(3) -0.5910(6) 0.037(3) 1.000 . Uani d
C(3) -0.0997(6) 0.0985(3) -0.6283(7) 0.043(3) 1.000 . Uani d
C(4) -0.0879(6) 0.0540(3) -0.6063(6) 0.038(3) 1.000 . Uani d
C(5) -0.0222(6) 0.0295(3) -0.6089(6) 0.038(3) 1.000 . Uani d
C(6) -0.0277(6) -0.0144(3) -0.6218(6) 0.039(3) 1.000 . Uani d
C(7) 0.0303(6) -0.0450(4) -0.6239(7) 0.046(3) 1.000 . Uani d
C(8) -0.0063(7) -0.0832(4) -0.6480(7) 0.048(3) 1.000 . Uani d
C(9) -0.0889(6) -0.0783(3) -0.6601(7) 0.041(3) 1.000 . Uani d
C(10) -0.1472(6) -0.1099(3) -0.6808(7) 0.042(3) 1.000 . Uani d
C(11) -0.2229(6) -0.1079(3) -0.6751(7) 0.041(3) 1.000 . Uani d
C(12) -0.2681(7) -0.1458(3) -0.6740(8) 0.049(3) 1.000 . Uani d
C(13) -0.3307(7) -0.1340(4) -0.6535(8) 0.050(3) 1.000 . Uani d
C(14) -0.3271(6) -0.0883(3) -0.6426(7) 0.041(3) 1.000 . Uani d
C(15) -0.3784(6) -0.0644(3) -0.6162(7) 0.041(3) 1.000 . Uani d
C(16) -0.3716(6) -0.0204(3) -0.6018(7) 0.043(3) 1.000 . Uani d
C(17) -0.4110(7) 0.0044(4) -0.5582(8) 0.054(4) 1.000 . Uani d
C(18) -0.3860(7) 0.0452(4) -0.5562(8) 0.052(4) 1.000 . Uani d
C(19) -0.3288(6) 0.0463(3) -0.5971(7) 0.042(3) 1.000 . Uani d
C(20) -0.2823(6) 0.0822(3) -0.5991(7) 0.040(3) 1.000 . Uani d
C(21) 0.0512(6) 0.0526(4) -0.6047(6) 0.042(3) 1.000 . Uani d
C(22) 0.0894(7) 0.0436(4) -0.6606(7) 0.051(3) 1.000 . Uani d
C(23) 0.1549(8) 0.0672(5) -0.6581(9) 0.068(5) 1.000 . Uani d
C(24) 0.1845(8) 0.0992(6) -0.601(1) 0.076(5) 1.000 . Uani d
C(25) 0.1477(9) 0.1083(5) -0.5451(9) 0.074(5) 1.000 . Uani d
C(26) 0.0817(7) 0.0854(4) -0.5470(7) 0.053(4) 1.000 . Uani d
C(27) -0.1237(6) -0.1533(4) -0.7031(7) 0.046(3) 1.000 . Uani d
C(28) -0.1333(8) -0.1620(4) -0.7853(8) 0.060(4) 1.000 . Uani d
C(29) -0.1159(9) -0.2020(5) -0.807(1) 0.077(5) 1.000 . Uani d
C(30) -0.0908(9) -0.2331(5) -0.748(1) 0.077(5) 1.000 . Uani d
C(31) -0.0790(9) -0.2247(4) -0.666(1) 0.075(5) 1.000 . Uani d
C(32) -0.0943(8) -0.1844(4) -0.6433(9) 0.064(4) 1.000 . Uani d
C(33) -0.4412(6) -0.0878(3) -0.5960(7) 0.040(3) 1.000 . Uani d
C(34) -0.4225(8) -0.1152(6) -0.5288(9) 0.084(5) 1.000 . Uani d
C(35) -0.4812(9) -0.1384(6) -0.513(1) 0.099(6) 1.000 . Uani d
C(36) -0.5585(8) -0.1345(4) -0.5652(9) 0.062(4) 1.000 . Uani d
C(37) -0.5781(7) -0.1071(5) -0.6301(9) 0.068(4) 1.000 . Uani d
C(38) -0.5198(7) -0.0833(5) -0.6451(8) 0.062(4) 1.000 . Uani d
C(39) -0.3147(7) 0.1243(3) -0.5891(7) 0.042(3) 1.000 . Uani d
C(40) -0.3933(7) 0.1352(4) -0.6373(8) 0.051(3) 1.000 . Uani d
C(41) -0.4240(8) 0.1740(4) -0.6252(9) 0.062(4) 1.000 . Uani d
C(42) -0.378(1) 0.2021(4) -0.566(1) 0.066(5) 1.000 . Uani d
C(43) -0.3007(9) 0.1921(4) -0.5192(9) 0.059(4) 1.000 . Uani d
C(44) -0.2683(7) 0.1533(4) -0.5301(8) 0.049(3) 1.000 . Uani d
C(45) -0.1970(9) 0.2361(4) -0.676(1) 0.068(5) 1.000 . Uani d
C(46) -0.2772(9) 0.1686(4) -0.752(1) 0.067(4) 1.000 . Uani d
C(47) -0.2596(7) -0.0339(4) -0.8103(8) 0.055(4) 1.000 . Uani d
C(48) -0.3266(7) 0.0357(4) -0.7826(8) 0.056(4) 1.000 . Uani d
C(49) 0.6861 0.2266 0.0343 0.199(3) 0.500 S Uiso d
H(1) -0.1467 -0.0249 -0.6422 0.047 1.000 . Uiso c
H(2) -0.1679 0.0153 -0.5740 0.044 1.000 . Uiso c
H(3) -0.0623 0.1154 -0.6417 0.051 1.000 . Uiso c
H(4) 0.0853 -0.0396 -0.6106 0.056 1.000 . Uiso c
H(5) 0.0186 -0.1087 -0.6555 0.057 1.000 . Uiso c
H(6) -0.2559 -0.1739 -0.6857 0.059 1.000 . Uiso c
H(7) -0.3700 -0.1524 -0.6473 0.060 1.000 . Uiso c
H(8) -0.4480 -0.0059 -0.5350 0.065 1.000 . Uiso c
H(9) -0.4029 0.0687 -0.5322 0.063 1.000 . Uiso c
H(10) 0.0702 0.0213 -0.7003 0.062 1.000 . Uiso c
H(11) 0.1800 0.0611 -0.6969 0.082 1.000 . Uiso c
H(12) 0.2299 0.1149 -0.5993 0.091 1.000 . Uiso c
H(13) 0.1678 0.1304 -0.5052 0.088 1.000 . Uiso c
H(14) 0.0566 0.0921 -0.5085 0.064 1.000 . Uiso c
H(15) -0.1519 -0.1405 -0.8268 0.072 1.000 . Uiso c
H(16) -0.1214 -0.2077 -0.8630 0.092 1.000 . Uiso c
H(17) -0.0812 -0.2609 -0.7643 0.092 1.000 . Uiso c
H(18) -0.0605 -0.2465 -0.6254 0.090 1.000 . Uiso c
H(19) -0.0844 -0.1782 -0.5863 0.077 1.000 . Uiso c
H(20) -0.3686 -0.1183 -0.4925 0.101 1.000 . Uiso c
H(21) -0.4674 -0.1569 -0.4665 0.119 1.000 . Uiso c
H(22) -0.5985 -0.1511 -0.5557 0.074 1.000 . Uiso c
H(23) -0.6322 -0.1041 -0.6658 0.082 1.000 . Uiso c
H(24) -0.5348 -0.0636 -0.6901 0.075 1.000 . Uiso c
H(25) -0.4256 0.1159 -0.6783 0.061 1.000 . Uiso c
H(26) -0.4774 0.1812 -0.6581 0.075 1.000 . Uiso c
H(27) -0.3997 0.2285 -0.5575 0.079 1.000 . Uiso c
H(28) -0.2689 0.2118 -0.4789 0.071 1.000 . Uiso c
H(29) -0.2146 0.1466 -0.4973 0.059 1.000 . Uiso c
H(30) 0.4979 0.2117 0.7834 0.043 1.000 . Uiso c
H(31) 0.6696 0.2374 0.0771 0.222 0.500 S Uiso d
H(32) 0.6727 0.1973 0.0259 0.222 0.500 S Uiso d

loop_
_atom_site_aniso_label
_atom_site_aniso_U_11
_atom_site_aniso_U_22
_atom_site_aniso_U_33
_atom_site_aniso_U_12
_atom_site_aniso_U_13
_atom_site_aniso_U_23
Rh(1) 0.0510(5) 0.0374(5) 0.0602(6) 0.0019(4) 0.0237(5) 0.0053(4)
Rh(2) 0.0359(4) 0.0405(4) 0.0419(4) 0.0009(4) 0.0162(3) -0.0042(4)
Cl(1) 0.066(2) 0.062(2) 0.090(3) -0.006(2) 0.010(2) -0.017(2)
O(1) 0.12(1) 0.046(6) 0.16(1) 0.008(6) 0.054(9) 0.029(7)
O(2) 0.11(1) 0.099(9) 0.079(8) 0.002(8) -0.014(7) 0.002(7)
O(3) 0.099(8) 0.114(9) 0.061(6) 0.009(7) 0.044(6) -0.018(6)
O(4) 0.111(9) 0.085(8) 0.085(8) 0.033(7) 0.031(7) 0.036(7)
N(1) 0.044(5) 0.035(4) 0.049(5) 0.000(4) 0.021(4) -0.000(4)
N(2) 0.031(4) 0.039(5) 0.051(5) 0.002(4) 0.018(4) -0.005(4)
N(3) 0.038(5) 0.036(5) 0.050(5) 0.000(4) 0.021(4) -0.006(4)
N(4) 0.037(4) 0.034(4) 0.053(5) -0.001(4) 0.024(4) -0.007(4)
C(1) 0.040(5) 0.032(5) 0.042(6) -0.001(4) 0.016(5) -0.003(4)
C(2) 0.038(5) 0.033(5) 0.041(5) -0.001(4) 0.016(4) -0.003(4)
C(3) 0.043(6) 0.041(6) 0.048(6) -0.004(5) 0.021(5) -0.003(5)
C(4) 0.036(5) 0.042(6) 0.036(5) -0.002(4) 0.013(4) -0.003(4)
C(5) 0.032(5) 0.047(6) 0.033(5) -0.002(4) 0.012(4) -0.002(4)
C(6) 0.034(5) 0.046(6) 0.037(5) 0.002(5) 0.014(4) -0.003(5)
C(7) 0.035(5) 0.056(7) 0.051(7) 0.003(5) 0.019(5) -0.005(5)
C(8) 0.044(6) 0.048(6) 0.054(7) 0.008(5) 0.022(5) -0.006(5)
C(9) 0.041(6) 0.042(6) 0.044(6) 0.004(5) 0.019(5) -0.005(5)
C(10) 0.043(6) 0.039(6) 0.045(6) 0.003(5) 0.018(5) -0.009(5)
C(11) 0.043(6) 0.035(5) 0.047(6) 0.002(4) 0.018(5) -0.008(5)
C(12) 0.046(6) 0.038(6) 0.065(8) -0.001(5) 0.021(6) -0.012(5)
C(13) 0.046(6) 0.038(6) 0.068(8) -0.006(5) 0.023(6) -0.006(5)
C(14) 0.037(5) 0.037(5) 0.051(6) -0.002(4) 0.017(5) -0.005(5)
C(15) 0.035(5) 0.039(5) 0.051(6) -0.001(4) 0.019(5) -0.003(5)
C(16) 0.039(6) 0.039(6) 0.056(7) -0.002(4) 0.024(5) -0.005(5)
C(17) 0.056(7) 0.048(7) 0.074(8) -0.005(5) 0.044(7) -0.008(6)
C(18) 0.056(7) 0.044(6) 0.072(8) -0.000(5) 0.041(7) -0.009(6)
C(19) 0.043(6) 0.036(5) 0.053(6) 0.002(4) 0.025(5) -0.004(5)
C(20) 0.043(6) 0.036(5) 0.044(6) -0.000(4) 0.021(5) -0.004(4)
C(21) 0.033(5) 0.053(6) 0.038(6) -0.001(5) 0.013(4) -0.000(5)
C(22) 0.039(6) 0.068(8) 0.050(7) -0.001(6) 0.019(5) -0.004(6)
C(23) 0.044(7) 0.10(1) 0.068(9) -0.003(7) 0.030(7) 0.008(8)
C(24) 0.046(8) 0.11(1) 0.07(1) -0.025(8) 0.021(7) 0.004(9)
C(25) 0.063(9) 0.09(1) 0.057(8) -0.035(8) 0.008(7) -0.010(8)
C(26) 0.050(7) 0.064(8) 0.044(6) -0.014(6) 0.015(5) -0.006(6)
C(27) 0.039(6) 0.043(6) 0.060(7) 0.000(5) 0.023(5) -0.017(5)
C(28) 0.068(8) 0.059(8) 0.058(8) 0.004(6) 0.028(7) -0.016(6)
C(29) 0.08(1) 0.08(1) 0.07(1) 0.005(8) 0.033(8) -0.037(9)
C(30) 0.069(9) 0.055(8) 0.10(1) 0.011(7) 0.026(9) -0.034(8)
C(31) 0.07(1) 0.053(8) 0.10(1) 0.023(7) 0.029(9) -0.003(8)
C(32) 0.072(9) 0.054(8) 0.066(9) 0.021(7) 0.025(7) -0.005(6)
C(33) 0.037(5) 0.038(5) 0.051(6) -0.001(4) 0.021(5) -0.000(5)
C(34) 0.039(7) 0.14(1) 0.07(1) -0.006(8) 0.012(7) 0.04(1)
C(35) 0.057(9) 0.15(2) 0.09(1) 0.00(1) 0.031(9) 0.07(1)
C(36) 0.053(7) 0.063(8) 0.080(9) -0.007(6) 0.036(7) 0.010(7)
C(37) 0.038(7) 0.10(1) 0.065(9) -0.011(7) 0.014(6) 0.012(8)
C(38) 0.045(7) 0.076(9) 0.062(8) -0.001(6) 0.015(6) 0.025(7)
C(39) 0.049(6) 0.032(5) 0.056(7) 0.003(5) 0.031(5) 0.001(5)
C(40) 0.051(7) 0.047(6) 0.060(7) 0.006(5) 0.027(6) 0.005(6)
C(41) 0.067(8) 0.053(8) 0.08(1) 0.022(7) 0.046(8) 0.025(7)
C(42) 0.09(1) 0.035(6) 0.10(1) 0.014(7) 0.068(9) 0.015(7)
C(43) 0.09(1) 0.035(6) 0.076(9) -0.007(6) 0.053(8) -0.008(6)
C(44) 0.056(7) 0.040(6) 0.061(7) -0.004(5) 0.033(6) -0.003(5)
C(45) 0.067(9) 0.050(8) 0.09(1) 0.006(7) 0.036(8) 0.012(7)
C(46) 0.07(1) 0.052(8) 0.067(9) 0.008(7) 0.018(8) 0.007(7)
C(47) 0.053(7) 0.064(8) 0.050(7) 0.002(6) 0.020(6) -0.006(6)
C(48) 0.052(7) 0.064(8) 0.053(7) 0.005(6) 0.022(6) 0.007(6)

loop_
_atom_type_symbol
_atom_type_oxidation_number
_atom_type_number_in_cell
_atom_type_scat_dispersion_real
_atom_type_scat_dispersion_imag
_atom_type_scat_source
C 0 388 0.002 0.002
;International Tables for Crystallography
(1992, Vol. C, Table 6.1.1.2)
;
H 0 248 0.000 0.000
;International Tables for Crystallography
(1992, Vol. C, Table 6.1.1.2)
;
N 0 32 0.004 0.003
;International Tables for Crystallography
(1992, Vol. C, Table 6.1.1.2)
;
Rh 0 16 -1.287 0.919
;International Tables for Crystallography
(1992, Vol. C, Tables 4.2.6.8 and 6.1.1.1)
;
O 0 36 0.008 0.006
;International Tables for Crystallography
(1992, Vol. C, Table 6.1.1.2)
;
Cl 0 16 0.132 0.159
;International Tables for Crystallography
(1992, Vol. C, Tables 4.2.6.8 and 6.1.1.1)
;

loop_
_geom_angle_atom_site_label_1
_geom_angle_atom_site_label_2
_geom_angle_atom_site_label_3
_geom_angle
_geom_angle_site_symmetry_1
_geom_angle_site_symmetry_2
_geom_angle_site_symmetry_3
_geom_angle_publ_flag
CL1 RH1 N1 87.6(2) . . . ?
CL1 RH1 C45 87.0(3) . . . ?
CL1 RH1 C46 177.6(3) . . . ?
N1 RH1 C45 171.5(4) . . . ?
N1 RH1 C46 94.5(3) . . . ?
C45 RH1 C46 90.8(4) . . . ?
N3 RH2 N4 85.7(2) . . . ?
N3 RH2 C47 92.8(3) . . . ?
N3 RH2 C48 172.5(3) . . . ?
N4 RH2 C47 178.2(3) . . . ?
N4 RH2 C48 91.9(3) . . . ?
C47 RH2 C48 89.5(4) . . . ?
CL3 CL2 C49 87.272(1) 7_655 7_655 7_655 ?
CL2 CL3 C49 140.4406(8) 7_655 7_655 7_655 ?
H30 O6 H30 62.7 . . . no
RH1 N1 C1 136.0(5) . . . ?
RH1 N1 C3 117.2(5) . . . ?
C1 N1 C3 106.7(6) . . . ?
C6 N2 C9 111.5(6) . . . ?
C6 N2 H1 124.3 . . . no
C9 N2 H1 124.3 . . . no
RH2 N3 C11 129.5(5) . . . ?
RH2 N3 C14 111.0(5) . . . ?
C11 N3 C14 106.4(6) . . . ?
RH2 N4 C16 118.0(5) . . . ?
RH2 N4 C19 130.2(5) . . . ?
C16 N4 C19 107.3(6) . . . ?
N1 C1 C2 108.1(6) . . . ?
N1 C1 C20 122.6(6) . . . ?
C2 C1 C20 129.3(7) . . . ?
C1 C2 C4 108.5(6) . . . ?
C1 C2 H2 125.7 . . . no
C4 C2 H2 125.8 . . . no
N1 C3 C4 112.7(6) . . . ?
N1 C3 H3 123.6 . . . no
C4 C3 H3 123.6 . . . no
C2 C4 C3 103.9(6) . . . ?
C2 C4 C5 131.9(7) . . . ?
C3 C4 C5 124.0(7) . . . ?
C4 C5 C6 121.8(6) . . . ?
C4 C5 C21 118.0(7) . . . ?
C6 C5 C21 120.1(6) . . . ?
N2 C6 C5 123.3(6) . . . ?
N2 C6 C7 105.3(6) . . . ?
C5 C6 C7 131.2(7) . . . ?
C6 C7 C8 108.9(7) . . . ?
C6 C7 H4 125.6 . . . no
C8 C7 H4 125.5 . . . no
C7 C8 C9 108.2(7) . . . ?
C7 C8 H5 125.9 . . . no
C9 C8 H5 125.9 . . . no
N2 C9 C8 106.0(6) . . . ?
N2 C9 C10 126.5(7) . . . ?
C8 C9 C10 127.4(7) . . . ?
C9 C10 C11 127.7(7) . . . ?
C9 C10 C27 116.7(6) . . . ?
C11 C10 C27 115.2(7) . . . ?
N3 C11 C10 128.4(7) . . . ?
N3 C11 C12 109.2(6) . . . ?
C10 C11 C12 122.0(7) . . . ?
C11 C12 C13 107.8(7) . . . ?
C11 C12 H6 126.1 . . . no
C13 C12 H6 126.1 . . . no
C12 C13 C14 107.7(7) . . . ?
C12 C13 H7 126.2 . . . no
C14 C13 H7 126.2 . . . no
N3 C14 C13 108.7(6) . . . ?
N3 C14 C15 126.1(7) . . . ?
C13 C14 C15 125.1(7) . . . ?
C14 C15 C16 124.4(7) . . . ?
C14 C15 C33 117.4(6) . . . ?
C16 C15 C33 118.1(6) . . . ?
N4 C16 C15 123.9(6) . . . ?
N4 C16 C17 109.2(6) . . . ?
C15 C16 C17 126.8(7) . . . ?
C16 C17 C18 107.6(7) . . . ?
C16 C17 H8 126.2 . . . no
C18 C17 H8 126.2 . . . no
C17 C18 C19 107.5(7) . . . ?
C17 C18 H9 126.2 . . . no
C19 C18 H9 126.3 . . . no
N4 C19 C18 108.3(6) . . . ?
N4 C19 C20 126.8(6) . . . ?
C18 C19 C20 124.5(7) . . . ?
C1 C20 C19 122.0(6) . . . ?
C1 C20 C39 121.3(6) . . . ?
C19 C20 C39 116.6(6) . . . ?
C5 C21 C22 121.2(7) . . . ?
C5 C21 C26 120.6(7) . . . ?
C22 C21 C26 118.1(7) . . . ?
C21 C22 C23 119.9(8) . . . ?
C21 C22 H10 120.0 . . . no
C23 C22 H10 120.1 . . . no
C22 C23 C24 121.2(9) . . . ?
C22 C23 H11 119.4 . . . no
C24 C23 H11 119.4 . . . no
C23 C24 C25 119.4(9) . . . ?
C23 C24 H12 120.3 . . . no
C25 C24 H12 120.3 . . . no
C24 C25 C26 120.3(9) . . . ?
C24 C25 H13 119.9 . . . no
C26 C25 H13 119.8 . . . no
C21 C26 C25 121.0(8) . . . ?
C21 C26 H14 119.5 . . . no
C25 C26 H14 119.5 . . . no
C10 C27 C28 119.5(8) . . . ?
C10 C27 C32 121.1(7) . . . ?
C28 C27 C32 119.3(8) . . . ?
C27 C28 C29 119.9(9) . . . ?
C27 C28 H15 120.1 . . . no
C29 C28 H15 120.0 . . . no
C28 C29 C30 120.4(9) . . . ?
C28 C29 H16 119.8 . . . no
C30 C29 H16 119.8 . . . no
C29 C30 C31 120.4(9) . . . ?
C29 C30 H17 119.8 . . . no
C31 C30 H17 119.8 . . . no
C30 C31 C32 120(1) . . . ?
C30 C31 H18 120.1 . . . no
C32 C31 H18 120.2 . . . no
C27 C32 C31 120.0(9) . . . ?
C27 C32 H19 120.0 . . . no
C31 C32 H19 120.0 . . . no
C15 C33 C34 121.8(7) . . . ?
C15 C33 C38 120.6(7) . . . ?
C34 C33 C38 117.6(7) . . . ?
C33 C34 C35 121.1(9) . . . ?
C33 C34 H20 119.5 . . . no
C35 C34 H20 119.5 . . . no
C34 C35 C36 120.0(9) . . . ?
C34 C35 H21 120.0 . . . no
C36 C35 H21 120.0 . . . no
C35 C36 C37 119.7(8) . . . ?
C35 C36 H22 120.2 . . . no
C37 C36 H22 120.1 . . . no
C36 C37 C38 120.5(8) . . . ?
C36 C37 H23 119.7 . . . no
C38 C37 H23 119.7 . . . no
C33 C38 C37 121.0(8) . . . ?
C33 C38 H24 119.5 . . . no
C37 C38 H24 119.5 . . . no
C20 C39 C40 120.4(7) . . . ?
C20 C39 C44 120.6(7) . . . ?
C40 C39 C44 118.9(7) . . . ?
C39 C40 C41 120.1(8) . . . ?
C39 C40 H25 120.0 . . . no
C41 C40 H25 120.0 . . . no
C40 C41 C42 120.5(9) . . . ?
C40 C41 H26 119.8 . . . no
C42 C41 H26 119.7 . . . no
C41 C42 C43 120.0(8) . . . ?
C41 C42 H27 120.1 . . . no
C43 C42 H27 120.0 . . . no
C42 C43 C44 120.6(9) . . . ?
C42 C43 H28 119.7 . . . no
C44 C43 H28 119.7 . . . no
C39 C44 C43 119.9(8) . . . ?
C39 C44 H29 120.1 . . . no
C43 C44 H29 120.1 . . . no
RH1 C45 O1 177(1) . . . ?
RH1 C46 O2 179(1) . . . ?
RH2 C47 O3 178.4(9) . . . ?
RH2 C48 O4 176.6(9) . . . ?
CL2 C49 CL3 132.2733(5) . . . ?
CL2 C49 H31 103.5 . . . no
CL2 C49 H32 103.5 . . . no
CL3 C49 H31 103.5 . . . no
CL3 C49 H32 103.5 . . . no
H31 C49 H32 109.5 . . . no

loop_
_geom_bond_atom_site_label_1
_geom_bond_atom_site_label_2
_geom_bond_distance
_geom_bond_publ_flag
RH1 CL1 2.349(3) ?
RH1 N1 2.104(6) ?
RH1 C45 1.857(9) ?
RH1 C46 1.84(1) ?
RH2 N3 2.099(6) ?
RH2 N4 2.077(6) ?
RH2 C47 1.863(9) ?
RH2 C48 1.867(9) ?
CL2 CL3 2.052 ?
CL2 C49 1.775 ?
CL3 C49 1.609 ?
O1 C45 1.12(1) ?
O2 C46 1.12(1) ?
O3 C47 1.13(1) ?
O4 C48 1.12(1) ?
O6 H30 1.13 no
O6 H30 1.13 no
N1 C1 1.431(9) ?
N1 C3 1.310(9) ?
N2 C6 1.383(9) ?
N2 C9 1.367(9) ?
N2 H1 0.95 no
N3 C11 1.383(9) ?
N3 C14 1.403(9) ?
N4 C16 1.372(9) ?
N4 C19 1.389(9) ?
C1 C2 1.402(9) ?
C1 C20 1.41(1) ?
C2 C4 1.408(9) ?
C2 H2 0.95 no
C3 C4 1.44(1) ?
C3 H3 0.95 no
C4 C5 1.43(1) ?
C5 C6 1.39(1) ?
C5 C21 1.49(1) ?
C6 C7 1.43(1) ?
C7 C8 1.36(1) ?
C7 H4 0.95 no
C8 C9 1.44(1) ?
C8 H5 0.95 no
C9 C10 1.40(1) ?
C10 C11 1.41(1) ?
C10 C27 1.52(1) ?
C11 C12 1.45(1) ?
C12 C13 1.35(1) ?
C12 H6 0.95 no
C13 C14 1.45(1) ?
C13 H7 0.95 no
C14 C15 1.39(1) ?
C15 C16 1.40(1) ?
C15 C33 1.49(1) ?
C16 C17 1.43(1) ?
C17 C18 1.36(1) ?
C17 H8 0.95 no
C18 C19 1.44(1) ?
C18 H9 0.95 no
C19 C20 1.41(1) ?
C20 C39 1.483(9) ?
C21 C22 1.40(1) ?
C21 C26 1.40(1) ?
C22 C23 1.38(1) ?
C22 H10 0.95 no
C23 C24 1.37(1) ?
C23 H11 0.95 no
C24 C25 1.37(1) ?
C24 H12 0.95 no
C25 C26 1.38(1) ?
C25 H13 0.95 no
C26 H14 0.95 no
C27 C28 1.39(1) ?
C27 C32 1.38(1) ?
C28 C29 1.38(1) ?
C28 H15 0.95 no
C29 C30 1.36(2) ?
C29 H16 0.95 no
C30 C31 1.37(1) ?
C30 H17 0.95 no
C31 C32 1.38(1) ?
C31 H18 0.95 no
C32 H19 0.95 no
C33 C34 1.38(1) ?
C33 C38 1.37(1) ?
C34 C35 1.39(1) ?
C34 H20 0.95 no
C35 C36 1.36(1) ?
C35 H21 0.95 no
C36 C37 1.35(1) ?
C36 H22 0.95 no
C37 C38 1.39(1) ?
C37 H23 0.95 no
C38 H24 0.95 no
C39 C40 1.40(1) ?
C39 C44 1.39(1) ?
C40 C41 1.39(1) ?
C40 H25 0.95 no
C41 C42 1.38(1) ?
C41 H26 0.95 no
C42 C43 1.37(1) ?
C42 H27 0.95 no
C43 C44 1.39(1) ?
C43 H28 0.95 no
C44 H29 0.95 no
C49 H31 0.95 no
C49 H32 0.95 no

loop_
_geom_contact_atom_site_label_1
_geom_contact_atom_site_label_2
_geom_contact_distance
_geom_contact_site_symmetry_2
_geom_contact_publ_flag
O1 C12 3.43(1) 6_453 no
O1 C29 3.45(1) 6_453 no
O1 C30 3.59(1) 6_453 no
O2 C49 3.394(9) 1_454 no
O3 C18 3.40(1) 4_554 no
N2 C26 3.49(1) 3_554 no
N3 C25 3.55(1) 3_554 no
C2 C7 3.57(1) 3_554 no
C3 C23 3.57(1) 2_553 no
C8 C8 3.59(2) 2_553 no
C9 C26 3.52(1) 3_554 no
C11 C25 3.52(1) 3_554 no
C13 C37 3.58(1) 2_453 no
C22 C22 3.55(2) 2_553 no
C30 C30 3.30(2) 2_553 no
C35 C41 3.58(1) 3_454 no
C36 C42 3.57(1) 3_454 no
C37 C47 3.57(1) 2_453 no

loop_
_geom_torsion_atom_site_label_1
_geom_torsion_atom_site_label_2
_geom_torsion_atom_site_label_3
_geom_torsion_atom_site_label_4
_geom_torsion
_geom_torsion_publ_flag
RH1 N1 C1 C2 -176.6(5) no
RH1 N1 C1 C20 3(1) no
RH1 N1 C3 C4 177.8(5) no
RH2 N3 C11 C10 55(1) no
RH2 N3 C11 C12 -132.4(6) no
RH2 N3 C14 C13 141.8(6) no
RH2 N3 C14 C15 -40.8(9) no
RH2 N4 C16 C15 24(1) no
RH2 N4 C16 C17 -158.5(6) no
RH2 N4 C19 C18 154.2(6) no
RH2 N4 C19 C20 -32(1) no
CL1 RH1 N1 C1 113.7(7) no
CL1 RH1 N1 C3 -63.5(6) no
CL1 RH1 C45 O1 42(19) no
CL1 RH1 C46 O2 9(68) no
O1 C45 RH1 N1 -8(21) no
O1 C45 RH1 C46 -137(19) no
O2 C46 RH1 N1 -141(61) no
O2 C46 RH1 C45 33(61) no
O3 C47 RH2 N3 -105(32) no
O3 C47 RH2 N4 -138(27) no
O3 C47 RH2 C48 82(32) no
O4 C48 RH2 N3 -30(16) no
O4 C48 RH2 N4 -101(15) no
O4 C48 RH2 C47 78(15) no
N1 C1 C2 C4 -1.2(8) no
N1 C1 C20 C19 164.1(7) no
N1 C1 C20 C39 -20(1) no
N1 C3 C4 C2 -0.6(9) no
N1 C3 C4 C5 174.4(7) no
N2 C6 C5 C4 7(1) no
N2 C6 C5 C21 -167.9(6) no
N2 C6 C7 C8 2.9(9) no
N2 C9 C8 C7 -0.6(9) no
N2 C9 C10 C11 -10(1) no
N2 C9 C10 C27 177.1(7) no
N3 RH2 N4 C16 -48.5(5) no
N3 RH2 N4 C19 158.4(7) no
N3 C11 C10 C9 10(1) no
N3 C11 C10 C27 -177.0(7) no
N3 C11 C12 C13 -3(1) no
N3 C14 C13 C12 2(1) no
N3 C14 C15 C16 -0(1) no
N3 C14 C15 C33 -175.8(7) no
N4 RH2 N3 C11 -171.0(6) no
N4 RH2 N3 C14 53.8(5) no
N4 C16 C15 C14 11(1) no
N4 C16 C15 C33 -173.2(7) no
N4 C16 C17 C18 1(1) no
N4 C19 C18 C17 2(1) no
N4 C19 C20 C1 -21(1) no
N4 C19 C20 C39 162.7(7) no
C1 N1 RH1 C45 164(3) no
C1 N1 RH1 C46 -67.5(8) no
C1 N1 C3 C4 -0.1(9) no
C1 C2 C4 C3 1.1(8) no
C1 C2 C4 C5 -173.4(7) no
C1 C20 C19 C18 151.5(8) no
C1 C20 C39 C40 134.3(8) no
C1 C20 C39 C44 -48(1) no
C2 C1 N1 C3 0.8(8) no
C2 C1 C20 C19 -16(1) no
C2 C1 C20 C39 159.8(8) no
C2 C4 C5 C6 21(1) no
C2 C4 C5 C21 -164.2(7) no
C3 N1 RH1 C45 -13(3) no
C3 N1 RH1 C46 115.3(6) no
C3 N1 C1 C20 -179.3(7) no
C3 C4 C5 C6 -152.7(7) no
C3 C4 C5 C21 22(1) no
C4 C2 C1 C20 179.0(7) no
C4 C5 C6 C7 -177.5(7) no
C4 C5 C21 C22 -132.4(8) no
C4 C5 C21 C26 44(1) no
C5 C6 N2 C9 173.1(7) no
C5 C6 C7 C8 -173.2(8) no
C5 C21 C22 C23 176.4(8) no
C5 C21 C26 C25 -177.0(8) no
C6 N2 C9 C8 2.6(9) no
C6 N2 C9 C10 178.5(7) no
C6 C5 C21 C22 43(1) no
C6 C5 C21 C26 -140.5(8) no
C6 C7 C8 C9 -1.4(9) no
C7 C6 N2 C9 -3.4(8) no
C7 C6 C5 C21 8(1) no
C7 C8 C9 C10 -176.5(8) no
C8 C9 C10 C11 164.8(8) no
C8 C9 C10 C27 -8(1) no
C9 C10 C11 C12 -161.0(8) no
C9 C10 C27 C28 -89(1) no
C9 C10 C27 C32 92(1) no
C10 C11 N3 C14 -167.9(8) no
C10 C11 C12 C13 169.4(8) no
C10 C27 C28 C29 -176.8(9) no
C10 C27 C32 C31 175.1(9) no
C11 N3 RH2 C47 10.0(7) no
C11 N3 RH2 C48 117(2) no
C11 N3 C14 C13 -3.6(9) no
C11 N3 C14 C15 173.7(8) no
C11 C10 C27 C28 97.7(9) no
C11 C10 C27 C32 -81(1) no
C11 C12 C13 C14 1(1) no
C12 C11 N3 C14 4.3(9) no
C12 C11 C10 C27 12(1) no
C12 C13 C14 C15 -175.8(8) no
C13 C14 C15 C16 176.5(8) no
C13 C14 C15 C33 1(1) no
C14 N3 RH2 C47 -125.2(5) no
C14 N3 RH2 C48 -18(3) no
C14 C15 C16 C17 -165.7(8) no
C14 C15 C33 C34 67(1) no
C14 C15 C33 C38 -111.8(9) no
C15 C16 N4 C19 -177.2(8) no
C15 C16 C17 C18 178.1(8) no
C15 C33 C34 C35 -177(1) no
C15 C33 C38 C37 175.7(9) no
C16 N4 RH2 C47 -15(10) no
C16 N4 RH2 C48 124.3(6) no
C16 N4 C19 C18 -1.1(9) no
C16 N4 C19 C20 172.5(8) no
C16 C15 C33 C34 -109(1) no
C16 C15 C33 C38 72(1) no
C16 C17 C18 C19 -1(1) no
C17 C16 N4 C19 0.3(9) no
C17 C16 C15 C33 10(1) no
C17 C18 C19 C20 -172.3(8) no
C18 C19 C20 C39 -25(1) no
C19 N4 RH2 C47 -168(10) no
C19 N4 RH2 C48 -28.8(7) no
C19 C20 C39 C40 -50(1) no
C19 C20 C39 C44 128.6(8) no
C20 C39 C40 C41 177.5(7) no
C20 C39 C44 C43 -177.4(7) no
C21 C22 C23 C24 1(2) no
C21 C26 C25 C24 0(2) no
C22 C21 C26 C25 -0(1) no
C22 C23 C24 C25 -1(2) no
C23 C22 C21 C26 -0(1) no
C23 C24 C25 C26 0(2) no
C27 C28 C29 C30 1(2) no
C27 C32 C31 C30 2(2) no
C28 C27 C32 C31 -4(1) no
C28 C29 C30 C31 -3(2) no
C29 C28 C27 C32 2(1) no
C29 C30 C31 C32 1(2) no
C33 C34 C35 C36 0(2) no
C33 C38 C37 C36 2(2) no
C34 C33 C38 C37 -3(2) no
C34 C35 C36 C37 -2(2) no
C35 C34 C33 C38 2(2) no
C35 C36 C37 C38 1(2) no
C39 C40 C41 C42 -0(1) no
C39 C44 C43 C42 0(1) no
C40 C39 C44 C43 1(1) no
C40 C41 C42 C43 1(1) no
C41 C40 C39 C44 -1(1) no
C41 C42 C43 C44 -1(1) no
